data_4322056
loop_
_publ_author_name
'Ann J. Stemmler'
'Jeff W. Kampf'
'Martin L. Kirk'
'Bassel H. Atasi'
'Vincent L. Pecoraro'

_publ_section_title
;
 The Preparation, Characterization, and Magnetism of Copper
 15-Metallacrown-5 Lanthanide Complexes
;
_journal_name_full 'Inorganic Chemistry'
_journal_page_first 2807
_journal_page_last 2817
_journal_paper_doi 10.1021/ic9800233
_journal_volume 38
_journal_year 1999
_chemical_formula_sum 'C45 H55 Cu5 Gd N18 O24.25'
_chemical_formula_weight 1711.02
_chemical_name_systematic
; 
 ? 
;
_space_group_IT_number 2
_symmetry_cell_setting triclinic
_symmetry_space_group_name_Hall '-P 1'
_symmetry_space_group_name_H-M 'P -1'
_atom_sites_solution_hydrogens geom
_atom_sites_solution_primary direct
_atom_sites_solution_secondary difmap
_audit_creation_method SHELXL
_cell_angle_alpha 79.65(2)
_cell_angle_beta 86.06(2)
_cell_angle_gamma 68.69(2)
_cell_formula_units_Z 2
_cell_length_a 12.657(3)
_cell_length_b 14.833(3)
_cell_length_c 17.707(4)
_cell_measurement_reflns_used 45
_cell_measurement_temperature 178(2)
_cell_measurement_theta_max 16.60
_cell_measurement_theta_min 8.90
_cell_volume 3046.6(13)
_computing_cell_refinement 'Siemens XSCANS'
_computing_data_collection 'Siemens XSCANS'
_computing_data_reduction 'Siemens XSCANS'
_computing_molecular_graphics 'Siemens SHELXTL'
_computing_publication_material 'Siemens SHELXTL'
_computing_structure_refinement 'Siemens SHELXTL'
_computing_structure_solution 'Siemens SHELXTL'
_diffrn_ambient_temperature 178(2)
_diffrn_measurement_device 'Siemens P4'
_diffrn_measurement_method 'omega scans'
_diffrn_radiation_monochromator graphite
_diffrn_radiation_source 'fine-focus sealed tube'
_diffrn_radiation_type MoK\a
_diffrn_radiation_wavelength 0.71073
_diffrn_reflns_av_R_equivalents 0.0000
_diffrn_reflns_av_sigmaI/netI 0.0914
_diffrn_reflns_limit_h_max 15
_diffrn_reflns_limit_h_min -15
_diffrn_reflns_limit_k_max 17
_diffrn_reflns_limit_k_min -17
_diffrn_reflns_limit_l_max 21
_diffrn_reflns_limit_l_min 0
_diffrn_reflns_number 11746
_diffrn_reflns_theta_max 26.00
_diffrn_reflns_theta_min 2.56
_diffrn_standards_decay_% 1.12
_diffrn_standards_interval_count 97
_diffrn_standards_number 3
_exptl_absorpt_coefficient_mu 2.881
_exptl_absorpt_correction_T_max 0.801
_exptl_absorpt_correction_T_min 0.544
_exptl_absorpt_correction_type empirical
_exptl_crystal_colour plate
_exptl_crystal_density_diffrn 1.865
_exptl_crystal_description green
_exptl_crystal_F_000 1708
_exptl_crystal_size_max 0.30
_exptl_crystal_size_mid 0.16
_exptl_crystal_size_min 0.16
_refine_diff_density_max 1.692
_refine_diff_density_min -2.059
_refine_diff_density_rms 0.177
_refine_ls_extinction_method none
_refine_ls_goodness_of_fit_all 0.986
_refine_ls_goodness_of_fit_obs 1.122
_refine_ls_matrix_type full
_refine_ls_number_parameters 854
_refine_ls_number_reflns 11483
_refine_ls_number_restraints 0
_refine_ls_restrained_S_all 0.986
_refine_ls_restrained_S_obs 1.122
_refine_ls_R_factor_all 0.0829
_refine_ls_R_factor_obs 0.0534
_refine_ls_shift/esd_max 0.000
_refine_ls_shift/esd_mean 0.000
_refine_ls_structure_factor_coef Fsqd
_refine_ls_weighting_details 'w=1/[\s^2^(Fo^2^)+(0.0757P)^2^+0.0000P] where P=(Fo^2^+2Fc^2^)/3'
_refine_ls_weighting_scheme calc
_refine_ls_wR_factor_all 0.1378
_refine_ls_wR_factor_obs 0.1289
_reflns_number_observed 8188
_reflns_number_total 11746
_reflns_observed_criterion >2sigma(I)
_cod_data_source_file ic9800233_1.cif
_cod_data_source_block cugd
_cod_depositor_comments
;
The following automatic conversions were performed:

'_refine_ls_weighting_scheme' value 'calc
w=1/[\s^2^(Fo^2^)+(0.0757P)^2^+0.0000P] where P=(Fo^2^+2Fc^2^)/3' was
changed to 'calc'. New tag '_refine_ls_weighting_details' was
created. The value of the new tag was set to
'w=1/[\s^2^(Fo^2^)+(0.0757P)^2^+0.0000P] where P=(Fo^2^+2Fc^2^)/3'.

Automatic conversion script
Id: cif_fix_values 3143 2015-03-26 13:38:13Z robertas 
;
_cod_original_cell_volume 3046.6(12)
_cod_database_code 4322056

loop_
_symmetry_equiv_pos_as_xyz
'x, y, z'
'-x, -y, -z'

loop_
_atom_site_aniso_label
_atom_site_aniso_U_11
_atom_site_aniso_U_22
_atom_site_aniso_U_33
_atom_site_aniso_U_23
_atom_site_aniso_U_13
_atom_site_aniso_U_12
Gd1 0.0117(2) 0.0106(2) 0.0127(2) -0.00147(13) 0.00056(13) -0.00378(14)
Cu1 0.0176(5) 0.0144(5) 0.0139(4) 0.0001(3) -0.0017(3) -0.0088(4)
Cu2 0.0137(4) 0.0106(4) 0.0166(4) -0.0023(3) 0.0009(3) -0.0043(4)
Cu3 0.0158(5) 0.0168(5) 0.0169(4) 0.0004(4) 0.0022(4) -0.0041(4)
Cu4 0.0222(5) 0.0362(6) 0.0149(4) -0.0069(4) -0.0001(4) -0.0140(5)
Cu5 0.0137(5) 0.0147(5) 0.0180(4) -0.0052(4) -0.0004(3) -0.0054(4)
O1 0.025(3) 0.015(3) 0.018(2) 0.001(2) -0.001(2) -0.010(2)
O2 0.017(3) 0.013(3) 0.019(2) 0.000(2) 0.005(2) -0.005(2)
O3 0.020(3) 0.021(3) 0.023(3) -0.004(2) 0.005(2) -0.010(2)
O4 0.025(3) 0.015(3) 0.011(2) -0.004(2) 0.004(2) -0.010(2)
O5 0.028(3) 0.030(3) 0.018(3) -0.004(2) 0.002(2) -0.010(3)
O6 0.022(3) 0.029(3) 0.016(2) 0.002(2) -0.002(2) -0.014(3)
O7 0.023(3) 0.017(3) 0.025(3) -0.010(2) -0.004(2) -0.005(2)
O8 0.019(3) 0.027(3) 0.016(2) -0.007(2) 0.003(2) -0.011(3)
O9 0.017(3) 0.016(3) 0.018(2) -0.001(2) -0.003(2) -0.006(2)
O10 0.014(3) 0.021(3) 0.018(2) 0.000(2) -0.004(2) -0.012(2)
O11 0.035(3) 0.018(3) 0.022(3) -0.006(2) -0.003(2) -0.006(3)
O12 0.018(3) 0.018(3) 0.039(3) -0.010(3) -0.007(2) -0.001(2)
O13 0.047(5) 0.083(7) 0.107(7) -0.031(6) 0.001(5) -0.015(5)
O14 0.014(3) 0.020(3) 0.021(3) -0.003(2) -0.009(2) 0.005(2)
O15 0.016(3) 0.017(3) 0.033(3) -0.007(2) 0.005(2) -0.005(2)
O16 0.022(3) 0.028(3) 0.048(4) -0.014(3) -0.002(3) -0.004(3)
O17 0.040(4) 0.080(6) 0.028(3) 0.012(4) -0.001(3) 0.011(4)
O18 0.094(8) 0.117(8) 0.048(5) -0.004(5) -0.015(5) -0.058(7)
O19 0.104(9) 0.073(7) 0.111(8) 0.033(6) -0.056(7) -0.040(7)
O20 0.028(3) 0.026(3) 0.028(3) -0.009(3) -0.001(3) 0.010(3)
O21 0.083(7) 0.146(11) 0.110(8) -0.066(8) 0.012(6) -0.071(8)
O22 0.074(6) 0.068(6) 0.042(4) -0.014(4) 0.009(4) -0.036(5)
O23 0.032(4) 0.059(5) 0.059(4) -0.016(4) -0.002(3) -0.028(4)
O24 0.023(3) 0.019(3) 0.071(5) -0.002(3) 0.020(3) -0.002(3)
N1 0.014(3) 0.013(3) 0.016(3) 0.001(2) 0.001(2) -0.003(3)
N2 0.004(3) 0.018(3) 0.015(3) 0.000(2) 0.000(2) 0.005(3)
N3 0.011(3) 0.011(3) 0.025(3) -0.005(3) 0.000(3) -0.001(3)
N4 0.011(3) 0.009(3) 0.021(3) -0.002(2) -0.004(2) 0.001(3)
N5 0.017(3) 0.016(3) 0.021(3) 0.000(3) 0.001(3) -0.003(3)
N6 0.019(3) 0.021(4) 0.025(3) 0.001(3) 0.003(3) -0.008(3)
N7 0.022(4) 0.040(4) 0.021(3) -0.015(3) 0.002(3) -0.010(3)
N8 0.016(3) 0.024(4) 0.011(3) -0.007(2) 0.000(2) -0.005(3)
N9 0.011(3) 0.012(3) 0.028(3) -0.009(3) -0.002(3) -0.005(3)
N10 0.013(2) 0.012(2) 0.020(2) 0.001(2) -0.001(2) -0.009(2)
N11 0.030(4) 0.030(4) 0.026(4) 0.003(3) 0.000(3) 0.004(4)
N12 0.017(4) 0.039(5) 0.049(5) -0.005(4) -0.007(3) 0.009(4)
N13 0.016(3) 0.017(3) 0.040(4) -0.013(3) 0.010(3) -0.005(3)
N14 0.018(4) 0.043(5) 0.041(4) -0.007(4) -0.007(3) -0.002(4)
N15 0.022(4) 0.067(7) 0.048(5) 0.017(5) -0.012(4) -0.019(5)
N16 0.025(4) 0.029(4) 0.031(4) -0.011(3) 0.000(3) 0.005(3)
N17 0.051(6) 0.046(5) 0.048(5) -0.011(4) -0.011(4) -0.019(5)
N18 0.015(3) 0.020(4) 0.035(4) -0.003(3) 0.001(3) 0.003(3)
C1 0.011(4) 0.017(4) 0.021(4) 0.002(3) -0.001(3) 0.004(3)
C2 0.016(4) 0.019(4) 0.016(3) 0.000(3) -0.001(3) 0.001(3)
C3 0.026(4) 0.024(4) 0.020(4) -0.008(3) -0.008(3) 0.000(4)
C4 0.018(4) 0.021(4) 0.018(4) -0.011(3) -0.005(3) 0.001(3)
C5 0.011(3) 0.011(3) 0.013(3) 0.000(3) -0.003(3) -0.002(3)
C6 0.010(2) 0.014(2) 0.020(2) -0.004(2) 0.002(2) -0.004(2)
C7 0.013(4) 0.017(4) 0.029(4) -0.008(3) -0.003(3) -0.004(3)
C8 0.014(4) 0.010(4) 0.056(5) -0.017(4) 0.003(4) 0.000(3)
C9 0.015(4) 0.010(4) 0.057(6) -0.003(4) 0.001(4) -0.001(3)
C10 0.015(4) 0.020(4) 0.030(4) 0.003(3) 0.005(3) -0.005(3)
C11 0.010(4) 0.011(4) 0.029(4) 0.003(3) 0.002(3) -0.001(3)
C12 0.012(4) 0.008(3) 0.014(3) 0.003(3) 0.001(3) 0.004(3)
C13 0.026(5) 0.022(4) 0.030(4) 0.002(4) 0.008(4) -0.007(4)
C14 0.033(5) 0.034(5) 0.032(5) 0.022(4) 0.005(4) -0.005(4)
C15 0.028(5) 0.043(6) 0.015(4) 0.005(4) 0.004(3) -0.002(4)
C16 0.021(4) 0.033(5) 0.023(4) -0.002(4) 0.007(3) 0.000(4)
C17 0.012(4) 0.018(4) 0.020(4) 0.006(3) -0.006(3) 0.005(3)
C18 0.009(4) 0.023(4) 0.028(4) -0.006(3) -0.004(3) 0.006(3)
C19 0.035(5) 0.056(7) 0.026(4) -0.015(4) -0.001(4) -0.011(5)
C20 0.036(6) 0.046(6) 0.036(5) -0.026(5) -0.004(4) -0.001(5)
C21 0.037(6) 0.033(5) 0.047(6) -0.025(5) -0.012(4) -0.002(5)
C22 0.022(5) 0.025(5) 0.046(5) -0.017(4) -0.008(4) -0.001(4)
C23 0.013(4) 0.024(4) 0.024(4) -0.010(3) -0.005(3) 0.003(3)
C24 0.005(3) 0.021(4) 0.027(4) -0.007(3) 0.003(3) -0.005(3)
C25 0.016(4) 0.018(4) 0.037(4) -0.012(3) 0.000(3) -0.007(3)
C26 0.019(4) 0.018(4) 0.044(5) -0.008(4) 0.002(4) -0.012(4)
C27 0.033(5) 0.022(5) 0.038(5) 0.006(4) 0.003(4) -0.012(4)
C28 0.030(5) 0.032(5) 0.020(4) 0.001(3) 0.002(3) -0.024(4)
C29 0.016(4) 0.005(3) 0.020(4) 0.001(3) 0.002(3) -0.002(3)
C30 0.006(3) 0.021(4) 0.021(4) -0.013(3) -0.002(3) -0.003(3)
C31 0.031(5) 0.028(5) 0.040(5) -0.008(4) 0.000(4) -0.001(4)
C32 0.039(7) 0.093(11) 0.142(14) -0.084(11) -0.032(8) 0.035(8)
C33 0.036(7) 0.123(14) 0.136(14) -0.080(11) -0.046(8) 0.030(8)
C34 0.026(4) 0.011(4) 0.022(4) -0.002(3) -0.001(3) 0.001(3)
C35 0.021(5) 0.016(4) 0.068(6) -0.016(4) 0.019(4) 0.000(4)
C36 0.027(5) 0.034(5) 0.045(5) -0.007(4) 0.008(4) -0.014(4)
C37 0.023(5) 0.037(5) 0.033(5) -0.018(4) -0.003(4) -0.005(4)
C38 0.031(6) 0.081(9) 0.049(6) -0.009(6) -0.003(5) -0.011(6)
C39 0.032(6) 0.047(7) 0.082(8) -0.022(6) -0.014(6) 0.008(5)
C40 0.026(5) 0.022(4) 0.033(4) 0.000(4) -0.010(4) -0.001(4)
C41 0.021(3) 0.048(4) 0.049(4) -0.014(3) -0.004(3) -0.021(3)
C42 0.054(7) 0.051(7) 0.040(6) -0.026(5) -0.009(5) 0.018(6)
C43 0.067(8) 0.075(9) 0.046(6) -0.020(6) -0.005(6) -0.037(7)
C44 0.104(12) 0.068(9) 0.061(8) -0.015(7) -0.021(8) -0.031(9)
C45 0.077(11) 0.079(11) 0.129(14) -0.018(10) -0.026(10) -0.032(9)

loop_
_atom_site_label
_atom_site_type_symbol
_atom_site_fract_x
_atom_site_fract_y
_atom_site_fract_z
_atom_site_U_iso_or_equiv
_atom_site_thermal_displace_type
_atom_site_occupancy
_atom_site_calc_flag
_atom_site_refinement_flags
_atom_site_disorder_group
Gd1 Gd 0.03185(3) 0.28589(3) 0.23610(2) 0.01185(10) Uani 1 d . .
Cu1 Cu 0.07760(8) 0.34934(6) 0.01779(5) 0.0147(2) Uani 1 d . .
Cu2 Cu -0.04762(7) 0.10563(6) 0.13793(5) 0.0137(2) Uani 1 d . .
Cu3 Cu -0.09336(8) 0.13472(7) 0.39334(5) 0.0175(2) Uani 1 d . .
Cu4 Cu 0.09862(8) 0.32789(8) 0.43751(5) 0.0231(2) Uani 1 d . .
Cu5 Cu 0.22194(7) 0.44674(6) 0.20545(5) 0.0151(2) Uani 1 d . .
O1 O -0.0714(5) 0.1489(4) 0.0276(3) 0.0188(11) Uani 1 d . .
O2 O 0.0177(4) 0.2048(4) 0.1326(3) 0.0173(11) Uani 1 d . .
O3 O -0.1514(4) 0.0464(4) 0.3560(3) 0.0207(12) Uani 1 d . .
O4 O -0.0374(4) 0.1574(4) 0.2896(3) 0.0161(11) Uani 1 d . .
O5 O 0.0290(5) 0.2693(4) 0.5236(3) 0.0255(13) Uani 1 d . .
O6 O 0.0333(5) 0.2684(4) 0.3748(3) 0.0215(12) Uani 1 d . .
O7 O 0.2374(5) 0.4992(4) 0.2959(3) 0.0212(12) Uani 1 d . .
O8 O 0.1451(4) 0.3724(4) 0.2730(3) 0.0197(11) Uani 1 d . .
O9 O 0.1417(4) 0.4510(4) -0.0125(3) 0.0172(11) Uani 1 d . .
O10 O 0.1004(4) 0.3603(4) 0.1216(3) 0.0161(11) Uani 1 d . .
O11 O -0.1084(5) 0.4465(4) 0.2490(3) 0.0254(13) Uani 1 d . .
O12 O -0.1657(5) 0.3571(4) 0.1890(3) 0.0257(13) Uani 1 d . .
O13 O -0.2951(7) 0.5061(7) 0.2109(6) 0.079(3) Uani 1 d . .
O14 O 0.2156(4) 0.1598(4) 0.2455(3) 0.0212(12) Uani 1 d . .
O15 O 0.1229(4) -0.0163(4) 0.1288(3) 0.0221(12) Uani 1 d . .
O16 O -0.2659(5) 0.2669(4) 0.3853(4) 0.0333(14) Uani 1 d . .
O17 O 0.2593(6) 0.1847(6) 0.4555(4) 0.061(2) Uani 1 d . .
O18 O 0.3006(9) 0.1902(8) 0.5712(5) 0.081(3) Uani 1 d . .
O19 O 0.3265(9) 0.0534(8) 0.5358(6) 0.097(4) Uani 1 d . .
O20 O 0.4008(5) 0.3338(4) 0.2228(3) 0.0318(14) Uani 1 d . .
O21 O 0.3285(9) 0.7020(9) 0.2715(6) 0.099(4) Uani 1 d . .
O22 O 0.6373(7) 0.7656(6) 0.1082(4) 0.058(2) Uani 1 d . .
O23 O 0.5958(6) 0.7089(5) 0.0169(4) 0.046(2) Uani 1 d . .
O24 O 0.7279(5) 0.7719(4) 0.0005(4) 0.041(2) Uani 1 d . .
N1 N 0.0257(5) 0.3327(4) -0.0811(3) 0.0152(13) Uani 1 d U .
N2 N 0.0153(5) 0.2506(4) 0.0551(3) 0.0155(13) Uani 1 d U .
N3 N -0.1271(5) 0.0094(4) 0.1604(3) 0.0165(13) Uani 1 d U .
N4 N -0.0676(5) 0.1016(4) 0.2469(3) 0.0146(12) Uani 1 d U .
N5 N -0.1128(5) 0.1045(5) 0.5071(3) 0.0190(14) Uani 1 d U .
N6 N -0.0161(6) 0.2111(5) 0.4243(4) 0.0221(14) Uani 1 d U .
N7 N 0.1448(6) 0.4223(5) 0.4835(4) 0.027(2) Uani 1 d U .
N8 N 0.1439(5) 0.3952(5) 0.3464(3) 0.0169(13) Uani 1 d U .
N9 N 0.2831(5) 0.5240(4) 0.1202(3) 0.0162(13) Uani 1 d U .
N10 N 0.1649(5) 0.4177(4) 0.1182(3) 0.0139(12) Uani 1 d U .
N11 N -0.1884(7) 0.4345(6) 0.2174(4) 0.034(2) Uani 1 d . .
N12 N 0.3937(6) 0.0719(6) 0.2867(5) 0.040(2) Uani 1 d . .
N13 N 0.2988(5) -0.0504(5) 0.0793(4) 0.0238(15) Uani 1 d . .
N14 N -0.4569(6) 0.3125(6) 0.4011(4) 0.037(2) Uani 1 d . .
N15 N 0.2967(7) 0.1435(8) 0.5214(5) 0.048(2) Uani 1 d . .
N16 N 0.5529(6) 0.2313(5) 0.1672(4) 0.032(2) Uani 1 d . .
N17 N 0.4771(8) 0.7144(6) 0.3253(5) 0.047(2) Uani 1 d . .
N18 N 0.6555(6) 0.7477(5) 0.0424(4) 0.026(2) Uani 1 d . .
C1 C 0.0393(6) 0.3781(6) -0.1511(4) 0.020(2) Uani 1 d U .
H1 H 0.0787(6) 0.4226(6) -0.1574(4) 0.039(5) Uiso 1 calc R .
C2 C -0.0046(6) 0.3606(6) -0.2160(4) 0.019(2) Uani 1 d U .
H2 H 0.0054(6) 0.3931(6) -0.2658(4) 0.039(5) Uiso 1 calc R .
C3 C -0.0616(7) 0.2965(6) -0.2068(4) 0.025(2) Uani 1 d U .
H3 H -0.0938(7) 0.2859(6) -0.2498(4) 0.039(5) Uiso 1 calc R .
C4 C -0.0716(6) 0.2470(6) -0.1332(4) 0.020(2) Uani 1 d U .
H4 H -0.1091(6) 0.2009(6) -0.1253(4) 0.039(5) Uiso 1 calc R .
C5 C -0.0255(6) 0.2667(5) -0.0720(4) 0.0126(14) Uani 1 d U .
C6 C -0.0293(6) 0.2183(5) 0.0097(4) 0.0147(15) Uani 1 d U .
C7 C -0.1510(6) -0.0382(5) 0.1102(4) 0.020(2) Uani 1 d U .
H7 H -0.1294(6) -0.0267(5) 0.0580(4) 0.039(5) Uiso 1 calc R .
C8 C -0.2068(7) -0.1038(5) 0.1329(5) 0.026(2) Uani 1 d U .
H8 H -0.2256(7) -0.1352(5) 0.0963(5) 0.039(5) Uiso 1 calc R .
C9 C -0.2342(7) -0.1227(6) 0.2082(5) 0.029(2) Uani 1 d U .
H9 H -0.2713(7) -0.1682(6) 0.2247(5) 0.039(5) Uiso 1 calc R .
C10 C -0.2076(6) -0.0746(6) 0.2614(5) 0.023(2) Uani 1 d U .
H10 H -0.2261(6) -0.0872(6) 0.3142(5) 0.039(5) Uiso 1 calc R .
C11 C -0.1539(6) -0.0087(5) 0.2356(4) 0.018(2) Uani 1 d U .
C12 C -0.1234(6) 0.0497(5) 0.2842(4) 0.0143(15) Uani 1 d U .
C13 C -0.1608(7) 0.0436(6) 0.5474(5) 0.028(2) Uani 1 d U .
H13 H -0.1871(7) 0.0050(6) 0.5215(5) 0.039(5) Uiso 1 calc R .
C14 C -0.1726(8) 0.0363(7) 0.6269(5) 0.039(2) Uani 1 d U .
H14 H -0.2090(8) -0.0056(7) 0.6543(5) 0.039(5) Uiso 1 calc R .
C15 C -0.1326(8) 0.0886(7) 0.6658(4) 0.033(2) Uani 1 d U .
H15 H -0.1399(8) 0.0834(7) 0.7200(4) 0.039(5) Uiso 1 calc R .
C16 C -0.0803(7) 0.1505(7) 0.6230(4) 0.029(2) Uani 1 d U .
H16 H -0.0512(7) 0.1879(7) 0.6482(4) 0.039(5) Uiso 1 calc R .
C17 C -0.0715(6) 0.1564(6) 0.5440(4) 0.020(2) Uani 1 d U .
C18 C -0.0147(6) 0.2174(6) 0.4965(4) 0.023(2) Uani 1 d U .
C19 C 0.1372(8) 0.4355(8) 0.5561(5) 0.040(2) Uani 1 d U .
H19 H 0.1073(8) 0.3961(8) 0.5931(5) 0.039(5) Uiso 1 calc R .
C20 C 0.1710(8) 0.5043(7) 0.5796(5) 0.041(2) Uani 1 d U .
H20 H 0.1650(8) 0.5121(7) 0.6320(5) 0.039(5) Uiso 1 calc R .
C21 C 0.2136(8) 0.5616(7) 0.5257(5) 0.039(2) Uani 1 d U .
H21 H 0.2367(8) 0.6101(7) 0.5404(5) 0.039(5) Uiso 1 calc R .
C22 C 0.2225(7) 0.5478(6) 0.4504(5) 0.031(2) Uani 1 d U .
H22 H 0.2533(7) 0.5858(6) 0.4128(5) 0.039(5) Uiso 1 calc R .
C23 C 0.1864(6) 0.4785(6) 0.4302(4) 0.022(2) Uani 1 d U .
C24 C 0.1905(6) 0.4574(6) 0.3502(4) 0.018(2) Uani 1 d U .
C25 C 0.3557(7) 0.5690(6) 0.1276(5) 0.023(2) Uani 1 d U .
H25 H 0.3737(7) 0.5737(6) 0.1776(5) 0.039(5) Uiso 1 calc R .
C26 C 0.4049(7) 0.6086(6) 0.0651(5) 0.025(2) Uani 1 d U .
H26 H 0.4592(7) 0.6372(6) 0.0711(5) 0.039(5) Uiso 1 calc R .
C27 C 0.3712(8) 0.6048(6) -0.0074(5) 0.032(2) Uani 1 d U .
H27 H 0.4012(8) 0.6334(6) -0.0520(5) 0.039(5) Uiso 1 calc R .
C28 C 0.2958(7) 0.5607(6) -0.0150(4) 0.025(2) Uani 1 d U .
H28 H 0.2720(7) 0.5593(6) -0.0644(4) 0.039(5) Uiso 1 calc R .
C29 C 0.2548(6) 0.5181(5) 0.0506(4) 0.0148(15) Uani 1 d U .
C30 C 0.1817(6) 0.4594(5) 0.0516(4) 0.0149(15) Uani 1 d U .
C31 C 0.2960(8) 0.1479(7) 0.2844(5) 0.036(2) Uani 1 d U .
H31 H 0.2891(8) 0.1959(7) 0.3153(5) 0.039(5) Uiso 1 calc R .
C32 C 0.4116(11) -0.0016(11) 0.2428(9) 0.098(6) Uani 1 d U .
H32A H 0.3833(61) -0.0515(31) 0.2708(21) 0.086(8) Uiso 1 calc R .
H32B H 0.4929(13) -0.0318(41) 0.2328(40) 0.086(8) Uiso 1 calc R .
H32C H 0.3712(56) 0.0270(14) 0.1940(20) 0.086(8) Uiso 1 calc R .
C33 C 0.4854(10) 0.0547(12) 0.3387(9) 0.105(6) Uani 1 d U .
H33A H 0.5364(38) 0.0877(48) 0.3139(20) 0.086(8) Uiso 1 calc R .
H33B H 0.5278(43) -0.0159(12) 0.3514(37) 0.086(8) Uiso 1 calc R .
H33C H 0.4541(11) 0.0808(55) 0.3857(21) 0.086(8) Uiso 1 calc R .
C34 C 0.2028(7) 0.0098(6) 0.1028(4) 0.022(2) Uani 1 d U .
H34 H 0.1940(7) 0.0767(6) 0.0998(4) 0.039(5) Uiso 1 calc R .
C35 C 0.3149(7) -0.1529(6) 0.0839(6) 0.037(2) Uani 1 d U .
H35A H 0.3955(11) -0.1906(10) 0.0770(45) 0.086(8) Uiso 1 calc R .
H35B H 0.2708(52) -0.1601(9) 0.0435(29) 0.086(8) Uiso 1 calc R .
H35C H 0.2893(62) -0.1774(16) 0.1342(17) 0.086(8) Uiso 1 calc R .
C36 C 0.3898(7) -0.0160(7) 0.0458(5) 0.035(2) Uani 1 d U .
H36A H 0.4037(47) -0.0279(54) -0.0073(16) 0.086(8) Uiso 1 calc R .
H36B H 0.4593(20) -0.0517(42) 0.0758(27) 0.086(8) Uiso 1 calc R .
H36C H 0.3672(29) 0.0544(13) 0.0465(42) 0.086(8) Uiso 1 calc R .
C37 C -0.3505(7) 0.2469(7) 0.4052(5) 0.031(2) Uani 1 d U .
H37 H -0.3400(7) 0.1803(7) 0.4249(5) 0.039(5) Uiso 1 calc R .
C38 C -0.5543(9) 0.2818(9) 0.4237(6) 0.056(3) Uani 1 d U .
H38A H -0.6014(37) 0.2940(55) 0.3786(11) 0.086(8) Uiso 1 calc R .
H38B H -0.5994(38) 0.3193(42) 0.4625(34) 0.086(8) Uiso 1 calc R .
H38C H -0.5270(9) 0.2116(15) 0.4450(42) 0.086(8) Uiso 1 calc R .
C39 C -0.4806(9) 0.4160(8) 0.3697(7) 0.058(3) Uani 1 d U .
H39A H -0.5009(65) 0.4545(11) 0.4115(9) 0.086(8) Uiso 1 calc R .
H39B H -0.5437(44) 0.4394(17) 0.3334(34) 0.086(8) Uiso 1 calc R .
H39C H -0.4131(23) 0.4235(11) 0.3431(39) 0.086(8) Uiso 1 calc R .
C40 C 0.4414(7) 0.2791(6) 0.1751(5) 0.029(2) Uani 1 d U .
H40 H 0.3909(7) 0.2703(6) 0.1422(5) 0.039(5) Uiso 1 calc R .
C41 C 0.6311(7) 0.2433(7) 0.2146(5) 0.036(2) Uani 1 d U .
H41A H 0.6912(37) 0.2578(58) 0.1828(7) 0.086(8) Uiso 1 calc R .
H41B H 0.6644(50) 0.1828(21) 0.2514(30) 0.086(8) Uiso 1 calc R .
H41C H 0.5915(15) 0.2977(38) 0.2426(35) 0.086(8) Uiso 1 calc R .
C42 C 0.5938(10) 0.1605(8) 0.1150(6) 0.056(3) Uani 1 d U .
H42A H 0.6122(64) 0.0940(9) 0.1441(8) 0.086(8) Uiso 1 calc R .
H42B H 0.6619(40) 0.1668(40) 0.0883(33) 0.086(8) Uiso 1 calc R .
H42C H 0.5349(26) 0.1731(38) 0.0772(29) 0.086(8) Uiso 1 calc R .
C43 C 0.4239(11) 0.7069(9) 0.2676(6) 0.058(3) Uani 1 d U .
H43 H 0.4612(11) 0.7051(9) 0.2192(6) 0.039(5) Uiso 1 calc R .
C44 C 0.4291(13) 0.7161(10) 0.3999(7) 0.076(4) Uani 1 d U .
H44A H 0.4347(64) 0.7713(38) 0.4204(20) 0.086(8) Uiso 1 calc R .
H44B H 0.4701(46) 0.6545(27) 0.4335(14) 0.086(8) Uiso 1 calc R .
H44C H 0.3492(22) 0.7235(61) 0.3974(10) 0.086(8) Uiso 1 calc R .
C45 C 0.5893(12) 0.7167(11) 0.3176(9) 0.092(5) Uani 1 d U .
H45A H 0.6417(16) 0.6578(30) 0.3485(36) 0.086(8) Uiso 1 calc R .
H45B H 0.5905(19) 0.7752(31) 0.3353(42) 0.086(8) Uiso 1 calc R .
H45C H 0.6125(28) 0.7187(58) 0.2635(12) 0.086(8) Uiso 1 calc R .
O99 O 0.4270(27) 0.9298(23) 0.4566(17) 0.056(8) Uiso 0.25 d P .

loop_
_atom_type_symbol
_atom_type_description
_atom_type_scat_dispersion_real
_atom_type_scat_dispersion_imag
_atom_type_scat_source
C C 0.0033 0.0016 'International Tables Vol C Tables 4.2.6.8 and 6.1.1.4'
H H 0.0000 0.0000 'International Tables Vol C Tables 4.2.6.8 and 6.1.1.4'
N N 0.0061 0.0033 'International Tables Vol C Tables 4.2.6.8 and 6.1.1.4'
O O 0.0106 0.0060 'International Tables Vol C Tables 4.2.6.8 and 6.1.1.4'
Cu Cu 0.3201 1.2651 'International Tables Vol C Tables 4.2.6.8 and 6.1.1.4'
Gd Gd -0.1653 3.9035 'International Tables Vol C Tables 4.2.6.8 and 6.1.1.4'

loop_
_geom_angle_atom_site_label_1
_geom_angle_atom_site_label_2
_geom_angle_atom_site_label_3
_geom_angle
_geom_angle_site_symmetry_1
_geom_angle_site_symmetry_3
_geom_angle_publ_flag
O14 Gd1 O10 86.4(2) . . ?
O14 Gd1 O4 85.7(2) . . ?
O10 Gd1 O4 144.6(2) . . ?
O14 Gd1 O2 80.9(2) . . ?
O10 Gd1 O2 72.1(2) . . ?
O4 Gd1 O2 72.5(2) . . ?
O14 Gd1 O6 87.4(2) . . ?
O10 Gd1 O6 142.4(2) . . ?
O4 Gd1 O6 71.5(2) . . ?
O2 Gd1 O6 142.8(2) . . ?
O14 Gd1 O8 79.2(2) . . ?
O10 Gd1 O8 71.8(2) . . ?
O4 Gd1 O8 139.6(2) . . ?
O2 Gd1 O8 139.5(2) . . ?
O6 Gd1 O8 70.7(2) . . ?
O14 Gd1 O11 155.8(2) . . ?
O10 Gd1 O11 89.0(2) . . ?
O4 Gd1 O11 111.0(2) . . ?
O2 Gd1 O11 120.1(2) . . ?
O6 Gd1 O11 81.9(2) . . ?
O8 Gd1 O11 76.8(2) . . ?
O14 Gd1 O12 151.4(2) . . ?
O10 Gd1 O12 92.3(2) . . ?
O4 Gd1 O12 78.9(2) . . ?
O2 Gd1 O12 71.6(2) . . ?
O6 Gd1 O12 109.9(2) . . ?
O8 Gd1 O12 127.5(2) . . ?
O11 Gd1 O12 52.5(2) . . ?
O14 Gd1 N11 177.1(2) . . ?
O10 Gd1 N11 92.0(2) . . ?
O4 Gd1 N11 94.3(2) . . ?
O2 Gd1 N11 96.4(2) . . ?
O6 Gd1 N11 95.3(2) . . ?
O8 Gd1 N11 102.6(2) . . ?
O11 Gd1 N11 26.3(2) . . ?
O12 Gd1 N11 26.3(2) . . ?
N2 Cu1 O10 90.0(2) . . ?
N2 Cu1 O9 175.8(2) . . ?
O10 Cu1 O9 85.8(2) . . ?
N2 Cu1 N1 80.3(2) . . ?
O10 Cu1 N1 168.3(2) . . ?
O9 Cu1 N1 103.8(2) . . ?
O2 Cu2 N4 90.2(2) . . ?
O2 Cu2 O1 85.7(2) . . ?
N4 Cu2 O1 161.0(2) . . ?
O2 Cu2 N3 170.2(2) . . ?
N4 Cu2 N3 80.7(2) . . ?
O1 Cu2 N3 101.8(2) . . ?
O2 Cu2 O15 93.7(2) . . ?
N4 Cu2 O15 102.8(2) . . ?
O1 Cu2 O15 96.0(2) . . ?
N3 Cu2 O15 91.6(2) . . ?
N6 Cu3 O4 89.4(2) . . ?
N6 Cu3 O3 171.9(2) . . ?
O4 Cu3 O3 85.8(2) . . ?
N6 Cu3 N5 81.2(3) . . ?
O4 Cu3 N5 166.3(2) . . ?
O3 Cu3 N5 102.5(2) . . ?
N6 Cu3 O16 91.6(2) . . ?
O4 Cu3 O16 99.8(2) . . ?
O3 Cu3 O16 95.6(2) . . ?
N5 Cu3 O16 90.3(2) . . ?
N8 Cu4 O6 89.1(2) . . ?
N8 Cu4 O5 171.1(3) . . ?
O6 Cu4 O5 86.0(2) . . ?
N8 Cu4 N7 80.6(3) . . ?
O6 Cu4 N7 164.8(3) . . ?
O5 Cu4 N7 102.7(3) . . ?
N8 Cu4 O17 99.2(3) . . ?
O6 Cu4 O17 89.7(3) . . ?
O5 Cu4 O17 88.2(2) . . ?
N7 Cu4 O17 102.9(3) . . ?
N10 Cu5 O8 89.6(2) . . ?
N10 Cu5 O7 164.6(2) . . ?
O8 Cu5 O7 85.8(2) . . ?
N10 Cu5 N9 80.3(2) . . ?
O8 Cu5 N9 169.5(2) . . ?
O7 Cu5 N9 103.1(2) . . ?
N10 Cu5 O20 104.7(2) . . ?
O8 Cu5 O20 97.3(2) . . ?
O7 Cu5 O20 90.5(2) . . ?
N9 Cu5 O20 88.3(2) . . ?
C6 O1 Cu2 105.2(4) . . ?
N2 O2 Cu2 108.0(4) . . ?
N2 O2 Gd1 121.2(4) . . ?
Cu2 O2 Gd1 126.7(2) . . ?
C12 O3 Cu3 105.6(4) . . ?
N4 O4 Cu3 107.8(4) . . ?
N4 O4 Gd1 124.4(4) . . ?
Cu3 O4 Gd1 126.4(2) . . ?
C18 O5 Cu4 106.1(5) . . ?
N6 O6 Cu4 106.9(4) . . ?
N6 O6 Gd1 124.3(4) . . ?
Cu4 O6 Gd1 128.7(2) . . ?
C24 O7 Cu5 104.6(4) . . ?
N8 O8 Cu5 107.5(4) . . ?
N8 O8 Gd1 123.9(4) . . ?
Cu5 O8 Gd1 127.1(2) . . ?
C30 O9 Cu1 104.6(4) . . ?
N10 O10 Cu1 107.3(4) . . ?
N10 O10 Gd1 126.0(4) . . ?
Cu1 O10 Gd1 126.7(2) . . ?
N11 O11 Gd1 95.4(4) . . ?
N11 O12 Gd1 93.9(5) . . ?
C31 O14 Gd1 130.0(6) . . ?
C34 O15 Cu2 116.4(5) . . ?
C37 O16 Cu3 116.3(6) . . ?
N15 O17 Cu4 121.0(7) . . ?
C40 O20 Cu5 119.3(5) . . ?
C1 N1 C5 120.2(6) . . ?
C1 N1 Cu1 126.8(5) . . ?
C5 N1 Cu1 113.0(4) . . ?
C6 N2 O2 114.3(6) . . ?
C6 N2 Cu1 120.7(5) . . ?
O2 N2 Cu1 124.9(4) . . ?
C7 N3 C11 119.9(6) . . ?
C7 N3 Cu2 126.8(5) . . ?
C11 N3 Cu2 113.2(5) . . ?
C12 N4 O4 115.0(6) . . ?
C12 N4 Cu2 119.0(5) . . ?
O4 N4 Cu2 125.6(4) . . ?
C13 N5 C17 119.7(7) . . ?
C13 N5 Cu3 129.0(6) . . ?
C17 N5 Cu3 111.2(5) . . ?
C18 N6 O6 115.3(7) . . ?
C18 N6 Cu3 119.4(6) . . ?
O6 N6 Cu3 125.1(5) . . ?
C19 N7 C23 119.4(8) . . ?
C19 N7 Cu4 128.4(7) . . ?
C23 N7 Cu4 112.2(5) . . ?
C24 N8 O8 114.1(6) . . ?
C24 N8 Cu4 120.6(5) . . ?
O8 N8 Cu4 124.7(5) . . ?
C29 N9 C25 120.1(7) . . ?
C29 N9 Cu5 113.0(5) . . ?
C25 N9 Cu5 126.4(5) . . ?
C30 N10 O10 116.1(6) . . ?
C30 N10 Cu5 118.4(5) . . ?
O10 N10 Cu5 125.4(4) . . ?
O12 N11 O11 117.9(7) . . ?
O12 N11 O13 121.2(8) . . ?
O11 N11 O13 120.8(8) . . ?
O12 N11 Gd1 59.8(4) . . ?
O11 N11 Gd1 58.3(4) . . ?
O13 N11 Gd1 178.1(6) . . ?
C31 N12 C32 121.7(9) . . ?
C31 N12 C33 123.4(9) . . ?
C32 N12 C33 114.7(9) . . ?
C34 N13 C35 119.5(7) . . ?
C34 N13 C36 121.9(7) . . ?
C35 N13 C36 118.6(7) . . ?
C37 N14 C39 121.2(8) . . ?
C37 N14 C38 121.1(9) . . ?
C39 N14 C38 117.6(8) . . ?
O18 N15 O19 120.5(10) . . ?
O18 N15 O17 122.1(11) . . ?
O19 N15 O17 117.3(11) . . ?
C40 N16 C41 120.0(7) . . ?
C40 N16 C42 120.3(8) . . ?
C41 N16 C42 119.5(8) . . ?
C43 N17 C44 121.8(11) . . ?
C43 N17 C45 121.8(11) . . ?
C44 N17 C45 116.3(11) . . ?
O22 N18 O23 118.2(7) . . ?
O22 N18 O24 121.2(8) . . ?
O23 N18 O24 120.5(7) . . ?
N1 C1 C2 120.5(7) . . ?
C3 C2 C1 119.8(7) . . ?
C2 C3 C4 119.0(7) . . ?
C5 C4 C3 118.4(7) . . ?
N1 C5 C4 122.1(6) . . ?
N1 C5 C6 113.9(6) . . ?
C4 C5 C6 124.0(6) . . ?
N2 C6 O1 126.6(7) . . ?
N2 C6 C5 112.1(6) . . ?
O1 C6 C5 121.3(6) . . ?
N3 C7 C8 121.5(7) . . ?
C9 C8 C7 119.1(8) . . ?
C8 C9 C10 119.8(7) . . ?
C11 C10 C9 118.7(7) . . ?
N3 C11 C10 120.9(7) . . ?
N3 C11 C12 114.0(6) . . ?
C10 C11 C12 125.1(7) . . ?
O3 C12 N4 125.9(7) . . ?
O3 C12 C11 121.4(6) . . ?
N4 C12 C11 112.7(6) . . ?
N5 C13 C14 120.8(9) . . ?
C15 C14 C13 120.8(8) . . ?
C14 C15 C16 117.8(8) . . ?
C17 C16 C15 119.5(9) . . ?
N5 C17 C16 121.3(7) . . ?
N5 C17 C18 116.6(7) . . ?
C16 C17 C18 122.1(8) . . ?
O5 C18 N6 125.2(8) . . ?
O5 C18 C17 123.4(7) . . ?
N6 C18 C17 111.3(7) . . ?
N7 C19 C20 122.2(10) . . ?
C19 C20 C21 118.7(9) . . ?
C22 C21 C20 119.4(9) . . ?
C23 C22 C21 119.3(9) . . ?
N7 C23 C22 121.0(7) . . ?
N7 C23 C24 114.6(7) . . ?
C22 C23 C24 124.4(8) . . ?
N8 C24 O7 127.9(7) . . ?
N8 C24 C23 111.5(7) . . ?
O7 C24 C23 120.6(7) . . ?
N9 C25 C26 122.1(7) . . ?
C25 C26 C27 117.0(7) . . ?
C28 C27 C26 120.9(8) . . ?
C27 C28 C29 118.6(7) . . ?
N9 C29 C28 121.2(7) . . ?
N9 C29 C30 113.9(6) . . ?
C28 C29 C30 124.8(7) . . ?
N10 C30 O9 124.8(6) . . ?
N10 C30 C29 114.1(6) . . ?
O9 C30 C29 121.1(6) . . ?
O14 C31 N12 124.4(9) . . ?
O15 C34 N13 123.4(7) . . ?
O16 C37 N14 124.5(9) . . ?
O20 C40 N16 123.5(8) . . ?
O21 C43 N17 124.6(12) . . ?

loop_
_geom_bond_atom_site_label_1
_geom_bond_atom_site_label_2
_geom_bond_distance
_geom_bond_site_symmetry_2
_geom_bond_publ_flag
Gd1 O14 2.390(5) . ?
Gd1 O10 2.394(5) . ?
Gd1 O4 2.397(5) . ?
Gd1 O2 2.414(5) . ?
Gd1 O6 2.423(5) . ?
Gd1 O8 2.428(5) . ?
Gd1 O11 2.438(5) . ?
Gd1 O12 2.472(5) . ?
Gd1 N11 2.853(7) . ?
Cu1 N2 1.903(6) . ?
Cu1 O10 1.925(5) . ?
Cu1 O9 1.939(5) . ?
Cu1 N1 1.998(6) . ?
Cu2 O2 1.919(5) . ?
Cu2 N4 1.922(6) . ?
Cu2 O1 1.951(5) . ?
Cu2 N3 1.998(6) . ?
Cu2 O15 2.275(5) . ?
Cu3 N6 1.909(7) . ?
Cu3 O4 1.940(5) . ?
Cu3 O3 1.942(5) . ?
Cu3 N5 2.001(6) . ?
Cu3 O16 2.337(6) . ?
Cu4 N8 1.907(6) . ?
Cu4 O6 1.925(5) . ?
Cu4 O5 1.936(5) . ?
Cu4 N7 2.009(7) . ?
Cu4 O17 2.336(7) . ?
Cu5 N10 1.926(6) . ?
Cu5 O8 1.933(5) . ?
Cu5 O7 1.953(5) . ?
Cu5 N9 2.014(6) . ?
Cu5 O20 2.276(6) . ?
O1 C6 1.305(8) . ?
O2 N2 1.414(7) . ?
O3 C12 1.293(8) . ?
O4 N4 1.378(7) . ?
O5 C18 1.269(10) . ?
O6 N6 1.386(8) . ?
O7 C24 1.279(9) . ?
O8 N8 1.397(7) . ?
O9 C30 1.317(8) . ?
O10 N10 1.370(7) . ?
O11 N11 1.270(9) . ?
O12 N11 1.266(9) . ?
O13 N11 1.378(11) . ?
O14 C31 1.210(10) . ?
O15 C34 1.240(9) . ?
O16 C37 1.225(10) . ?
O17 N15 1.252(10) . ?
O18 N15 1.229(12) . ?
O19 N15 1.232(12) . ?
O20 C40 1.232(10) . ?
O21 C43 1.232(14) . ?
O22 N18 1.229(9) . ?
O23 N18 1.250(9) . ?
O24 N18 1.253(8) . ?
N1 C1 1.331(9) . ?
N1 C5 1.340(9) . ?
N2 C6 1.261(9) . ?
N3 C7 1.340(9) . ?
N3 C11 1.355(9) . ?
N4 C12 1.294(9) . ?
N5 C13 1.343(10) . ?
N5 C17 1.347(10) . ?
N6 C18 1.300(10) . ?
N7 C19 1.325(10) . ?
N7 C23 1.354(10) . ?
N8 C24 1.276(9) . ?
N9 C29 1.332(9) . ?
N9 C25 1.343(9) . ?
N10 C30 1.271(9) . ?
N12 C31 1.333(11) . ?
N12 C32 1.395(13) . ?
N12 C33 1.451(13) . ?
N13 C34 1.313(10) . ?
N13 C35 1.446(10) . ?
N13 C36 1.471(10) . ?
N14 C37 1.343(11) . ?
N14 C39 1.463(13) . ?
N14 C38 1.471(13) . ?
N16 C40 1.340(11) . ?
N16 C41 1.419(11) . ?
N16 C42 1.454(11) . ?
N17 C43 1.304(13) . ?
N17 C44 1.416(15) . ?
N17 C45 1.43(2) . ?
C1 C2 1.413(10) . ?
C2 C3 1.369(11) . ?
C3 C4 1.399(11) . ?
C4 C5 1.388(9) . ?
C5 C6 1.501(9) . ?
C7 C8 1.389(10) . ?
C8 C9 1.360(12) . ?
C9 C10 1.403(12) . ?
C10 C11 1.380(10) . ?
C11 C12 1.483(10) . ?
C13 C14 1.393(12) . ?
C14 C15 1.362(14) . ?
C15 C16 1.407(12) . ?
C16 C17 1.386(10) . ?
C17 C18 1.469(11) . ?
C19 C20 1.376(13) . ?
C20 C21 1.377(14) . ?
C21 C22 1.375(12) . ?
C22 C23 1.375(11) . ?
C23 C24 1.499(10) . ?
C25 C26 1.376(11) . ?
C26 C27 1.398(12) . ?
C27 C28 1.364(11) . ?
C28 C29 1.383(10) . ?
C29 C30 1.481(9) . ?
